data_7720002
loop_
_publ_author_name
'Mondal, Bijan'
'Mohanty, Aisa'
'Daw, Prosenjit'

_publ_section_title
;
 Dehydrogenation of Ammonia-Borane Employing an Air-stable, Phosphine-free
 Molecular Nickel Pincer Catalyst
;
_journal_name_full 'Dalton Transactions'
_journal_paper_doi 10.1039/D5DT02924D
_journal_year 2026
_chemical_formula_moiety 'C11.5 H12.5 Cl N2.5 Ni0.5'
_chemical_formula_sum 'C11.5 H12.5 Cl N2.5 Ni0.5'
_chemical_formula_weight 250.54
_chemical_name_systematic NNNiCl2_pyro
_space_group_crystal_system monoclinic
_space_group_IT_number 15
_space_group_name_Hall '-C 2yc'
_space_group_name_H-M_alt 'C 1 2/c 1'
_atom_sites_solution_hydrogens mixed
_atom_sites_solution_primary dual
_audit_creation_date 2025-09-20
_audit_creation_method
;
Olex2 1.5
(compiled 2025.07.13 svn.rb7424aed for OlexSys, GUI svn.r7314)
;
_audit_update_record
;
2025-10-20 deposited with the CCDC.	2025-12-09 downloaded from the CCDC.
;
_cell_angle_alpha 90
_cell_angle_beta 101.7910(10)
_cell_angle_gamma 90
_cell_formula_units_Z 8
_cell_length_a 11.16250(10)
_cell_length_b 12.33170(10)
_cell_length_c 15.6518(2)
_cell_measurement_reflns_used 13048
_cell_measurement_temperature 99.97(19)
_cell_measurement_theta_max 76.9070
_cell_measurement_theta_min 5.3570
_cell_volume 2109.05(4)
_computing_cell_refinement 'CrysAlisPro 1.171.43.116a (Rigaku OD, 2024)'
_computing_data_collection 'CrysAlisPro 1.171.43.116a (Rigaku OD, 2024)'
_computing_data_reduction 'CrysAlisPro 1.171.43.116a (Rigaku OD, 2024)'
_computing_molecular_graphics 'Olex2 1.5 (Dolomanov et al., 2009)'
_computing_publication_material 'Olex2 1.5 (Dolomanov et al., 2009)'
_computing_structure_refinement 'SHELXL 2019/3 (Sheldrick, 2015)'
_computing_structure_solution 'SHELXT 2018/2 (Sheldrick, 2018)'
_diffrn_ambient_temperature 100.15
_diffrn_detector_area_resol_mean 10.0000
_diffrn_detector_type HyPix
_diffrn_measured_fraction_theta_full 1.000
_diffrn_measured_fraction_theta_max 0.983
_diffrn_measurement_details
;
List of Runs (angles in degrees, time in seconds):

  # Type    Start    End  Width  t~exp~   \w     \q     \k     \f   Frames
#--------------------------------------------------------------------------
  1  \w    -71.00  23.00   0.50    1.48    --  -47.76  80.00  30.00  188
  2  \w    -13.00  51.00   0.50    1.48    --   47.76 -80.00 -92.00  128
  3  \w   -173.00-147.00   0.50    5.91    -- -103.00 -80.00 -92.00   52
  4  \w    -86.00 -38.00   0.50    5.91    -- -103.00  80.00  30.00   96
  5  \w   -113.00 -87.00   0.50    5.91    -- -103.00 -80.00 -92.00   52
  6  \w    131.00 174.00   0.50    5.91    --  107.18  80.00  30.00   86
  7  \w    -66.00 -27.00   0.50    1.48    --  -47.76 -77.00-120.00   78
  8  \w    -68.00 -33.00   0.50    1.48    --  -47.76 -61.00-142.45   70
  9  \w   -101.00 -72.00   0.50    1.48    --  -47.76 -77.00  60.00   58
 10  \w    -64.00 -25.00   0.50    1.48    --  -47.76 -77.00  30.00   78
 11  \w    -79.00 -25.00   0.50    1.48    --  -47.76 -77.00-180.00  108
 12  \w   -118.00 -85.00   0.50    1.48    --  -47.76 -77.00-180.00   66
 13  \w    -66.00 -25.00   0.50    1.48    --  -47.76 -77.00 -90.00   82
 14  \w    -68.00 -35.00   0.50    1.48    --  -47.76 -38.00 150.00   66
 15  \w   -109.00 -83.00   0.50    1.48    --  -47.76 -61.00-142.45   52
 16  \w    -58.00 -33.00   0.50    1.48    --  -47.76 -57.00 -90.00   50
 17  \w   -104.00 -78.00   0.50    1.48    --  -47.76 -57.00 -90.00   52
 18  \w   -113.00 -87.00   0.50    1.48    --  -47.76 -77.00  30.00   52
 19  \w    -78.00 -25.00   0.50    1.48    --  -47.76 -77.00 120.00  106
 20  \w    -60.00 -35.00   0.50    1.48    --  -47.76 -44.00  -7.02   50
 21  \w    -54.00 -25.00   0.50    1.48    --  -47.76 -77.00 -30.00   58
 22  \w    -54.00 -27.00   0.50    1.48    --  -47.76 -77.00  60.00   54
 23  \w    -63.00 -35.00   0.50    1.48    --  -47.76 -57.00 -30.00   56
 24  \w     35.00  92.00   0.50    1.48    --   47.76  19.00   0.00  114
 25  \w     19.00  94.00   0.50    1.48    --   47.76-125.00 -90.00  150
 26  \w      2.00  27.00   0.50    1.48    --   47.76 -19.00 -30.00   50
 27  \w     36.00  79.00   0.50    1.48    --   47.76  57.00  30.00   86
 28  \w     38.00  67.00   0.50    1.48    --   47.76  57.00 -30.00   58
 29  \w   -123.00 -84.00   0.50    5.91    -- -103.00 -69.00 -77.62   78
 30  \w   -166.00-119.00   0.50    5.91    -- -103.00 -65.00 109.87   94
 31  \w   -163.00-137.00   0.50    5.91    -- -103.00 -57.00 -60.00   52
 32  \w   -107.00 -82.00   0.50    5.91    -- -103.00 125.00   0.00   50
 33  \w   -118.00 -90.00   0.50    5.91    -- -103.00 -48.00 -60.23   56
 34  \w   -168.00-142.00   0.50    5.91    -- -103.00 -69.00 -77.62   52
 35  \w   -112.00 -85.00   0.50    5.91    -- -103.00 -65.00 109.87   54
 36  \w   -122.00 -86.00   0.50    5.91    -- -103.00 -61.00 -15.80   72
 37  \w   -168.00 -86.00   0.50    5.91    -- -103.00 -65.00 -16.38  164
 38  \w   -115.00 -80.00   0.50    5.91    -- -103.00 -78.00  87.02   70
 39  \w   -109.00 -84.00   0.50    5.91    -- -103.00 -67.00  88.63   50
 40  \w   -165.00-139.00   0.50    5.91    -- -103.00 -78.00  87.02   52
 41  \w   -108.00 -82.00   0.50    5.91    -- -103.00 -77.00-150.00   52
 42  \w   -107.00 -82.00   0.50    5.91    -- -103.00 -77.00 -90.00   50
 43  \w   -134.00 -86.00   0.50    5.91    -- -103.00 -63.00 118.03   96
 44  \w   -173.00 -86.00   0.50    5.91    -- -103.00 -62.00 143.90  174
 45  \w   -121.00 -84.00   0.50    5.91    -- -103.00 -68.00-145.12   74
 46  \w   -163.00-130.00   0.50    5.91    -- -103.00 -68.00-145.12   66
 47  \w    -62.00 -31.00   0.50    5.91    -- -103.00  57.00   0.00   62
 48  \w   -113.00 -81.00   0.50    5.91    -- -103.00 -77.00  60.00   64
 49  \w   -174.00-122.00   0.50    5.91    -- -103.00 -77.00  60.00  104
 50  \w   -174.00 -86.00   0.50    5.91    -- -103.00 -65.00 -26.83  176
 51  \w   -115.00 -89.00   0.50    5.91    -- -103.00 -57.00  30.00   52
 52  \w   -147.00 -85.00   0.50    5.91    -- -103.00 -67.00-172.24  124
 53  \w   -109.00 -84.00   0.50    5.91    -- -103.00 -77.00-180.00   50
 54  \w   -158.00-131.00   0.50    5.91    -- -103.00 -57.00  30.00   54
 55  \w   -174.00-113.00   0.50    5.91    -- -103.00 -77.00 -60.00  122
 56  \w   -114.00 -88.00   0.50    5.91    -- -103.00 -57.00 -60.00   52
 57  \w   -111.00 -81.00   0.50    5.91    -- -103.00 -77.00  30.00   60
 58  \w   -163.00-126.00   0.50    5.91    -- -103.00 -77.00  30.00   74
 59  \w   -140.00 -80.00   0.50    5.91    -- -103.00 -77.00-120.00  120
 60  \w   -173.00 -80.00   0.50    5.91    -- -103.00 -77.00-108.23  186
 61  \w   -173.00 -85.00   0.50    5.91    -- -103.00 -64.00 171.41  176
 62  \w   -113.00 -88.00   0.50    5.91    -- -103.00 -57.00 150.00   50
 63  \w   -123.00 -88.00   0.50    5.91    -- -103.00 -56.00  46.51   70
 64  \w   -118.00 -84.00   0.50    5.91    -- -103.00 -67.00  26.87   68
 65  \w   -106.00 -81.00   0.50    5.91    -- -103.00 -77.00 150.00   50
 66  \w   -169.00-143.00   0.50    5.91    -- -103.00 -77.00 150.00   52
 67  \w   -115.00 -90.00   0.50    5.91    -- -103.00 -57.00 120.00   50
 68  \w   -113.00 -88.00   0.50    5.91    -- -103.00 -57.00  90.00   50
 69  \w   -112.00 -87.00   0.50    5.91    -- -103.00 -60.00 -69.91   50
 70  \w   -160.00 -80.00   0.50    5.91    -- -103.00 -77.00  65.21  160
 71  \w   -115.00 -86.00   0.50    5.91    -- -103.00 -61.00 -99.18   58
 72  \w   -169.00 -85.00   0.50    5.91    -- -103.00 -66.00-156.81  168
 73  \w   -105.00 -80.00   0.50    5.91    -- -103.00 -77.00 -60.00   50
 74  \w   -166.00 -83.00   0.50    5.91    -- -103.00 -69.00   6.43  166
 75  \w     86.00 112.00   0.50    5.91    --  107.18-125.00-180.00   52
 76  \w     50.00  82.00   0.50    5.91    --  107.18-125.00-180.00   64
 77  \w     45.00  89.00   0.50    5.91    --  107.18 -99.00 120.00   88
 78  \w     39.00 102.00   0.50    5.91    --  107.18 -99.00  30.00  126
 79  \w     43.00 111.00   0.50    5.91    --  107.18-125.00 -90.00  136
 80  \w     47.00 102.00   0.50    5.91    --  107.18 -99.00 -90.00  110
 81  \w     87.00 112.00   0.50    5.91    --  107.18-125.00   0.00   50
 82  \w     41.00 112.00   0.50    5.91    --  107.18-125.00 120.00  142
 83  \w     41.00  72.00   0.50    5.91    --  107.18-125.00   0.00   62
 84  \w     39.00 101.00   0.50    5.91    --  107.18 -99.00-180.00  124
 85  \w     54.00  89.00   0.50    5.91    --  107.18 -80.00 -92.00   70
;
_diffrn_measurement_device 'four-circle diffractometer'
_diffrn_measurement_device_type 'XtaLAB Synergy R, DW system, HyPix'
_diffrn_measurement_method '\w scans'
_diffrn_radiation_type CuK\a
_diffrn_radiation_wavelength 1.54184
_diffrn_reflns_av_R_equivalents 0.0349
_diffrn_reflns_av_unetI/netI 0.0160
_diffrn_reflns_Laue_measured_fraction_full 1.000
_diffrn_reflns_Laue_measured_fraction_max 0.983
_diffrn_reflns_limit_h_max 13
_diffrn_reflns_limit_h_min -13
_diffrn_reflns_limit_k_max 15
_diffrn_reflns_limit_k_min -15
_diffrn_reflns_limit_l_max 19
_diffrn_reflns_limit_l_min -19
_diffrn_reflns_number 25445
_diffrn_reflns_point_group_measured_fraction_full 1.000
_diffrn_reflns_point_group_measured_fraction_max 0.983
_diffrn_reflns_theta_full 67.684
_diffrn_reflns_theta_max 77.088
_diffrn_reflns_theta_min 5.409
_exptl_absorpt_coefficient_mu 3.829
_exptl_absorpt_correction_T_max 1.00000
_exptl_absorpt_correction_T_min 0.83295
_exptl_absorpt_correction_type multi-scan
_exptl_absorpt_process_details
;
CrysAlisPro 1.171.43.116a (Rigaku Oxford Diffraction, 2024)
Empirical absorption correction using spherical harmonics,
implemented in SCALE3 ABSPACK scaling algorithm.
;
_exptl_crystal_colour 'clear yellowish yellow'
_exptl_crystal_colour_lustre clear
_exptl_crystal_colour_modifier yellowish
_exptl_crystal_colour_primary yellow
_exptl_crystal_density_diffrn 1.578
_exptl_crystal_description needle
_exptl_crystal_F_000 1040
_exptl_crystal_preparation 'reflux condition in toluene'
_exptl_crystal_recrystallization_method 'slow vapour diffusion layered by ether and compound soluble in DCm'
_exptl_crystal_size_max 0.14
_exptl_crystal_size_mid 0.08
_exptl_crystal_size_min 0.07
_refine_diff_density_max 1.287
_refine_diff_density_min -0.541
_refine_diff_density_rms 0.076
_refine_ls_extinction_method none
_refine_ls_goodness_of_fit_ref 1.083
_refine_ls_hydrogen_treatment mixed
_refine_ls_matrix_type full
_refine_ls_number_parameters 150
_refine_ls_number_reflns 2199
_refine_ls_number_restraints 234
_refine_ls_restrained_S_all 1.044
_refine_ls_R_factor_all 0.0465
_refine_ls_R_factor_gt 0.0433
_refine_ls_shift/su_max 0.001
_refine_ls_shift/su_mean 0.000
_refine_ls_structure_factor_coef Fsqd
_refine_ls_weighting_details 'w=1/[\s^2^(Fo^2^)+(0.0467P)^2^+7.7748P] where P=(Fo^2^+2Fc^2^)/3'
_refine_ls_weighting_scheme calc
_refine_ls_wR_factor_gt 0.1077
_refine_ls_wR_factor_ref 0.1095
_reflns_Friedel_coverage 0.000
_reflns_number_gt 2055
_reflns_number_total 2199
_reflns_threshold_expression 'I > 2\s(I)'
_cod_data_source_file d5dt02924d2.cif
_cod_data_source_block exp_250_auto
_cod_original_formula_sum 'C11.50 H12.50 Cl N2.50 Ni0.50'
_cod_database_code 7720002
_shelx_shelxl_version_number 2019/3
_shelx_space_group_comment
;
The symmetry employed for this shelxl refinement is uniquely defined
by the following loop, which should always be used as a source of
symmetry information in preference to the above space-group names.
They are only intended as comments.
;
_shelx_estimated_absorpt_t_max 0.775
_shelx_estimated_absorpt_t_min 0.616
_olex2_refinement_description
;
1. Fixed Uiso
 At 1.2 times of:
  All C(H) groups, All C(H,H) groups
2. Restrained distances
 C12-C10
 1.51 with sigma of 0.02
 N006-C10
 1.49 with sigma of 0.02
3. Uiso/Uaniso restraints and constraints
All non-hydrogen atoms have similar U: within 2A with sigma of 0.04 and sigma
for terminal atoms of 0.08 within 2A
4. Rigid body (RIGU) restrains
 All non-hydrogen atoms
 with sigma for 1-2 distances of 0.004 and sigma for 1-3 distances of 0.004
5.a Secondary CH2 refined with riding coordinates:
 C11(H11A,H11B), C12(H12A,H12B), C13(H13A,H13B)
5.b Aromatic/amide H refined with riding coordinates:
 C4(H4), C1(H1), C6(H6), C8(H8), C9(H9)
;
_olex2_exptl_crystal_mounting_method 'MetiGen loop'
_olex2_submission_original_sample_id PD_BM_NiCl_pyro
_olex2_submission_special_instructions 'No special instructions were received'
_oxdiff_exptl_absorpt_empirical_details
;
Empirical correction (ABSPACK) includes:
- Absorption correction using spherical harmonics
- Frame scaling
;

loop_
_space_group_symop_operation_xyz
'x, y, z'
'-x, y, -z+1/2'
'x+1/2, y+1/2, z'
'-x+1/2, y+1/2, -z+1/2'
'-x, -y, -z'
'x, -y, z-1/2'
'-x+1/2, -y+1/2, -z'
'x+1/2, -y+1/2, z-1/2'

loop_
_atom_site_label
_atom_site_type_symbol
_atom_site_fract_x
_atom_site_fract_y
_atom_site_fract_z
_atom_site_U_iso_or_equiv
_atom_site_adp_type
_atom_site_occupancy
_atom_site_site_symmetry_order
_atom_site_calc_flag
_atom_site_refinement_flags_posn
_atom_site_refinement_flags_adp
_atom_site_refinement_flags_occupancy
_atom_site_disorder_assembly
_atom_site_disorder_group
Ni1 Ni 0.500000 0.70733(5) 0.250000 0.02144(18) Uani 1 2 d S TU P . .
Cl2 Cl 0.39650(5) 0.67536(5) 0.36144(4) 0.02342(17) Uani 1 1 d . . . . .
N003 N 0.500000 0.8649(2) 0.250000 0.0190(6) Uani 1 2 d S TU P . .
N004 N 0.67195(19) 0.73822(18) 0.33868(14) 0.0232(4) Uani 1 1 d . U . . .
C2 C 0.5971(2) 0.9178(2) 0.29573(16) 0.0216(5) Uani 1 1 d . U . . .
N006 N 0.7377(2) 0.5605(2) 0.38135(17) 0.0383(6) Uani 1 1 d D U . . .
C3 C 0.6955(2) 0.8464(2) 0.34420(15) 0.0215(5) Uani 1 1 d . U . . .
C4 C 0.6004(3) 1.0309(2) 0.29609(18) 0.0293(6) Uani 1 1 d . U . . .
H4 H 0.669770 1.069012 0.327138 0.035 Uiso 1 1 calc R U . . .
C1 C 0.500000 1.0857(3) 0.250000 0.0317(8) Uani 1 2 d S TU P . .
H1 H 0.499998 1.162770 0.250001 0.038 Uiso 1 2 calc R U P . .
C6 C 0.8021(2) 0.8911(3) 0.39193(17) 0.0307(6) Uani 1 1 d . U . . .
H6 H 0.814900 0.967300 0.393293 0.037 Uiso 1 1 calc R U . . .
C7 C 0.7583(2) 0.6709(2) 0.38386(18) 0.0293(6) Uani 1 1 d . U . . .
C8 C 0.8896(3) 0.8213(3) 0.43769(19) 0.0385(7) Uani 1 1 d . U . . .
H8 H 0.963576 0.849334 0.471459 0.046 Uiso 1 1 calc R U . . .
C9 C 0.8690(3) 0.7131(3) 0.43399(19) 0.0377(7) Uani 1 1 d . U . . .
H9 H 0.928939 0.665026 0.465095 0.045 Uiso 1 1 calc R U . . .
C10 C 0.6407(4) 0.5073(3) 0.3336(2) 0.0423(8) Uani 1 1 d D U . . .
C11 C 0.8237(3) 0.4873(3) 0.4399(2) 0.0416(7) Uani 1 1 d . U . . .
H11A H 0.849734 0.518964 0.498964 0.050 Uiso 1 1 calc R U . . .
H11B H 0.896995 0.471125 0.415662 0.050 Uiso 1 1 calc R U . . .
C12 C 0.6650(3) 0.3853(3) 0.3502(2) 0.0437(8) Uani 1 1 d D U . . .
H12A H 0.588170 0.344803 0.349066 0.052 Uiso 1 1 calc R U . . .
H12B H 0.708549 0.353439 0.307059 0.052 Uiso 1 1 calc R U . . .
C13 C 0.7457(4) 0.3873(3) 0.4416(2) 0.0457(8) Uani 1 1 d . U . . .
H13A H 0.695646 0.393481 0.486781 0.055 Uiso 1 1 calc R U . . .
H13B H 0.796852 0.321241 0.452697 0.055 Uiso 1 1 calc R U . . .
H10A H 0.629(4) 0.519(3) 0.273(3) 0.055(11) Uiso 1 1 d . . . . .
H10B H 0.570(4) 0.529(3) 0.356(3) 0.060(12) Uiso 1 1 d . . . . .

loop_
_atom_site_aniso_label
_atom_site_aniso_U_11
_atom_site_aniso_U_22
_atom_site_aniso_U_33
_atom_site_aniso_U_23
_atom_site_aniso_U_13
_atom_site_aniso_U_12
Ni1 0.0213(3) 0.0204(3) 0.0238(3) 0.000 0.0075(2) 0.000
Cl2 0.0212(3) 0.0282(3) 0.0213(3) 0.0013(2) 0.0052(2) -0.0029(2)
N003 0.0172(13) 0.0234(14) 0.0167(13) 0.000 0.0039(10) 0.000
N004 0.0199(10) 0.0279(11) 0.0217(10) 0.0026(8) 0.0045(8) 0.0005(8)
C2 0.0224(12) 0.0239(12) 0.0201(11) -0.0020(9) 0.0077(9) -0.0043(9)
N006 0.0342(13) 0.0429(14) 0.0422(14) 0.0252(12) 0.0179(11) 0.0213(11)
C3 0.0187(11) 0.0296(12) 0.0162(11) -0.0015(9) 0.0035(9) -0.0034(10)
C4 0.0306(14) 0.0268(13) 0.0308(14) -0.0046(11) 0.0072(11) -0.0072(10)
C1 0.037(2) 0.0205(18) 0.039(2) 0.000 0.0102(17) 0.000
C6 0.0259(13) 0.0412(15) 0.0242(13) -0.0030(11) 0.0029(10) -0.0084(11)
C7 0.0247(13) 0.0392(15) 0.0259(13) 0.0078(11) 0.0094(10) 0.0045(11)
C8 0.0233(13) 0.062(2) 0.0274(14) 0.0040(13) -0.0019(11) -0.0062(13)
C9 0.0238(13) 0.0602(19) 0.0279(14) 0.0144(13) 0.0027(11) 0.0102(13)
C10 0.064(2) 0.0315(15) 0.0359(17) 0.0093(13) 0.0196(15) 0.0186(15)
C11 0.0392(16) 0.0504(19) 0.0365(16) 0.0140(14) 0.0106(13) 0.0155(14)
C12 0.057(2) 0.0369(17) 0.0426(18) 0.0029(14) 0.0215(15) 0.0072(15)
C13 0.062(2) 0.0376(17) 0.0426(17) 0.0104(14) 0.0233(16) 0.0173(15)

loop_
_atom_type_symbol
_atom_type_description
_atom_type_scat_dispersion_real
_atom_type_scat_dispersion_imag
_atom_type_scat_source
C C 0.0181 0.0091 'International Tables Vol C Tables 4.2.6.8 and 6.1.1.4'
H H 0.0000 0.0000 'International Tables Vol C Tables 4.2.6.8 and 6.1.1.4'
Cl Cl 0.3639 0.7018 'International Tables Vol C Tables 4.2.6.8 and 6.1.1.4'
N N 0.0311 0.0180 'International Tables Vol C Tables 4.2.6.8 and 6.1.1.4'
Ni Ni -3.0029 0.5091 'International Tables Vol C Tables 4.2.6.8 and 6.1.1.4'

loop_
_geom_angle_atom_site_label_1
_geom_angle_atom_site_label_2
_geom_angle_atom_site_label_3
_geom_angle
_geom_angle_site_symmetry_1
_geom_angle_site_symmetry_3
_geom_angle_publ_flag
Cl2 Ni1 Cl2 160.39(4) 2_655 . ?
N003 Ni1 Cl2 99.81(2) . 2_655 ?
N003 Ni1 Cl2 99.81(2) . . ?
N003 Ni1 N004 79.84(6) . 2_655 ?
N003 Ni1 N004 79.84(6) . . ?
N004 Ni1 Cl2 89.97(6) 2_655 . ?
N004 Ni1 Cl2 93.48(6) . . ?
N004 Ni1 Cl2 89.97(6) . 2_655 ?
N004 Ni1 Cl2 93.48(6) 2_655 2_655 ?
N004 Ni1 N004 159.68(12) 2_655 . ?
C2 N003 Ni1 119.13(16) 2_655 . ?
C2 N003 Ni1 119.13(16) . . ?
C2 N003 C2 121.7(3) . 2_655 ?
C3 N004 Ni1 110.41(16) . . ?
C7 N004 Ni1 132.10(19) . . ?
C7 N004 C3 117.4(2) . . ?
N003 C2 C3 114.6(2) . . ?
N003 C2 C4 120.4(2) . . ?
C4 C2 C3 125.0(2) . . ?
C7 N006 C11 119.8(3) . . ?
C10 N006 C7 127.1(2) . . ?
C10 N006 C11 112.9(3) . . ?
N004 C3 C2 115.8(2) . . ?
N004 C3 C6 124.0(2) . . ?
C6 C3 C2 120.2(2) . . ?
C2 C4 H4 121.0 . . ?
C1 C4 C2 118.0(3) . . ?
C1 C4 H4 121.0 . . ?
C4 C1 C4 121.3(4) 2_655 . ?
C4 C1 H1 119.4 . . ?
C4 C1 H1 119.4 2_655 . ?
C3 C6 H6 121.0 . . ?
C3 C6 C8 118.0(3) . . ?
C8 C6 H6 121.0 . . ?
N004 C7 N006 119.5(3) . . ?
N004 C7 C9 120.6(3) . . ?
N006 C7 C9 119.9(3) . . ?
C6 C8 H8 120.2 . . ?
C9 C8 C6 119.6(3) . . ?
C9 C8 H8 120.2 . . ?
C7 C9 H9 119.8 . . ?
C8 C9 C7 120.4(3) . . ?
C8 C9 H9 119.8 . . ?
N006 C10 C12 106.7(3) . . ?
N006 C10 H10A 115(3) . . ?
N006 C10 H10B 107(3) . . ?
C12 C10 H10A 107(2) . . ?
C12 C10 H10B 110(3) . . ?
H10A C10 H10B 111(3) . . ?
N006 C11 H11A 111.4 . . ?
N006 C11 H11B 111.4 . . ?
N006 C11 C13 101.7(3) . . ?
H11A C11 H11B 109.3 . . ?
C13 C11 H11A 111.4 . . ?
C13 C11 H11B 111.4 . . ?
C10 C12 H12A 111.6 . . ?
C10 C12 H12B 111.6 . . ?
H12A C12 H12B 109.4 . . ?
C13 C12 C10 101.0(3) . . ?
C13 C12 H12A 111.6 . . ?
C13 C12 H12B 111.6 . . ?
C11 C13 C12 103.2(3) . . ?
C11 C13 H13A 111.1 . . ?
C11 C13 H13B 111.1 . . ?
C12 C13 H13A 111.1 . . ?
C12 C13 H13B 111.1 . . ?
H13A C13 H13B 109.1 . . ?

loop_
_geom_bond_atom_site_label_1
_geom_bond_atom_site_label_2
_geom_bond_distance
_geom_bond_site_symmetry_2
_geom_bond_publ_flag
Ni1 Cl2 2.3144(6) . ?
Ni1 Cl2 2.3144(6) 2_655 ?
Ni1 N003 1.943(3) . ?
Ni1 N004 2.160(2) 2_655 ?
Ni1 N004 2.160(2) . ?
N003 C2 1.341(3) . ?
N003 C2 1.341(3) 2_655 ?
N004 C3 1.359(3) . ?
N004 C7 1.356(3) . ?
C2 C3 1.489(4) . ?
C2 C4 1.395(4) . ?
N006 C7 1.380(4) . ?
N006 C10 1.352(5) . ?
N006 C11 1.489(4) . ?
C3 C6 1.384(3) . ?
C4 H4 0.9500 . ?
C4 C1 1.380(3) . ?
C1 H1 0.9500 . ?
C6 H6 0.9500 . ?
C6 C8 1.386(4) . ?
C7 C9 1.420(4) . ?
C8 H8 0.9500 . ?
C8 C9 1.354(5) . ?
C9 H9 0.9500 . ?
C10 C12 1.541(4) . ?
C10 H10A 0.95(4) . ?
C10 H10B 0.97(4) . ?
C11 H11A 0.9900 . ?
C11 H11B 0.9900 . ?
C11 C13 1.513(5) . ?
C12 H12A 0.9900 . ?
C12 H12B 0.9900 . ?
C12 C13 1.527(5) . ?
C13 H13A 0.9900 . ?
C13 H13B 0.9900 . ?

loop_
_geom_torsion_atom_site_label_1
_geom_torsion_atom_site_label_2
_geom_torsion_atom_site_label_3
_geom_torsion_atom_site_label_4
_geom_torsion
_geom_torsion_site_symmetry_1
_geom_torsion_site_symmetry_2
_geom_torsion_site_symmetry_3
_geom_torsion_site_symmetry_4
_geom_torsion_publ_flag
Ni1 N003 C2 C3 -1.3(2) . . . . ?
Ni1 N003 C2 C4 179.19(18) . . . . ?
Ni1 N004 C3 C2 4.6(3) . . . . ?
Ni1 N004 C3 C6 -176.1(2) . . . . ?
Ni1 N004 C7 N006 -4.8(4) . . . . ?
Ni1 N004 C7 C9 175.59(19) . . . . ?
N003 C2 C3 N004 -2.6(3) . . . . ?
N003 C2 C3 C6 178.2(2) . . . . ?
N003 C2 C4 C1 1.6(3) . . . . ?
N004 C3 C6 C8 -0.8(4) . . . . ?
N004 C7 C9 C8 0.3(4) . . . . ?
C2 N003 C2 C3 178.7(2) 2_655 . . . ?
C2 N003 C2 C4 -0.81(18) 2_655 . . . ?
C2 C3 C6 C8 178.4(2) . . . . ?
C2 C4 C1 C4 -0.77(17) . . . 2_655 ?
N006 C7 C9 C8 -179.3(3) . . . . ?
N006 C10 C12 C13 27.7(3) . . . . ?
N006 C11 C13 C12 33.3(3) . . . . ?
C3 N004 C7 N006 179.0(2) . . . . ?
C3 N004 C7 C9 -0.6(4) . . . . ?
C3 C2 C4 C1 -177.9(2) . . . . ?
C3 C6 C8 C9 0.4(4) . . . . ?
C4 C2 C3 N004 176.9(2) . . . . ?
C4 C2 C3 C6 -2.4(4) . . . . ?
C6 C8 C9 C7 -0.3(5) . . . . ?
C7 N004 C3 C2 -178.4(2) . . . . ?
C7 N004 C3 C6 0.9(4) . . . . ?
C7 N006 C10 C12 176.9(3) . . . . ?
C7 N006 C11 C13 159.5(3) . . . . ?
C10 N006 C7 N004 4.0(4) . . . . ?
C10 N006 C7 C9 -176.4(3) . . . . ?
C10 N006 C11 C13 -16.8(3) . . . . ?
C10 C12 C13 C11 -37.3(3) . . . . ?
C11 N006 C7 N004 -171.7(2) . . . . ?
C11 N006 C7 C9 7.9(4) . . . . ?
C11 N006 C10 C12 -7.1(4) . . . . ?
